data_4124766
loop_
_publ_author_name
'Kriegel, Benjamin M.'
'Bergman, Robert G.'
'Arnold, John'

_publ_section_title
;
 Nitrene Metathesis and Catalytic Nitrene Transfer Promoted by Niobium
 Bis(imido) Complexes.
;
_journal_issue 1
_journal_name_full 'Journal of the American Chemical Society'
_journal_page_first 52
_journal_page_last 55
_journal_paper_doi 10.1021/jacs.5b11287
_journal_volume 138
_journal_year 2016
_chemical_formula_sum 'C49.75 H76.75 N5 Nb'
_chemical_formula_weight 837.82
_chemical_name_common bmkxr19
_chemical_name_systematic
; 
 ? 
;
_space_group_crystal_system monoclinic
_space_group_IT_number 14
_space_group_name_Hall '-P 2yn'
_space_group_name_H-M_alt 'P 1 21/n 1'
_symmetry_space_group_name_Hall '-P 2yn'
_symmetry_space_group_name_H-M 'P 1 21/n 1'
_atom_sites_solution_hydrogens geom
_atom_sites_solution_primary iterative
_atom_sites_solution_secondary difmap
_audit_creation_method SHELXL-2014
_cell_angle_alpha 90
_cell_angle_beta 90.4053(8)
_cell_angle_gamma 90
_cell_formula_units_Z 4
_cell_length_a 11.1908(4)
_cell_length_b 17.8757(7)
_cell_length_c 24.6374(9)
_cell_measurement_reflns_used 9844
_cell_measurement_temperature 100(2)
_cell_measurement_theta_max 25.33
_cell_measurement_theta_min 2.31
_cell_volume 4928.4(3)
_computing_cell_refinement 'Bruker SAINT'
_computing_data_collection 'Bruker APEX2'
_computing_data_reduction 'Bruker SAINT'
_computing_molecular_graphics ORTEP-32
_computing_publication_material WinGX
_computing_structure_refinement 'SHELXL-2014 (Sheldrick, 2014)'
_computing_structure_solution SHELXT)
_diffrn_ambient_temperature 100(2)
_diffrn_detector_area_resol_mean 8.366
_diffrn_measured_fraction_theta_full 1.000
_diffrn_measured_fraction_theta_max 1.000
_diffrn_measurement_device_type 'Bruker APEX-II CCD'
_diffrn_measurement_method 'phi and omega scans'
_diffrn_radiation_type MoK\a
_diffrn_radiation_wavelength 0.71073
_diffrn_reflns_av_R_equivalents 0.0424
_diffrn_reflns_av_unetI/netI 0.0333
_diffrn_reflns_laue_measured_fraction_full 1.000
_diffrn_reflns_laue_measured_fraction_max 1.000
_diffrn_reflns_limit_h_max 13
_diffrn_reflns_limit_h_min -13
_diffrn_reflns_limit_k_max 21
_diffrn_reflns_limit_k_min -21
_diffrn_reflns_limit_l_max 29
_diffrn_reflns_limit_l_min -29
_diffrn_reflns_number 54203
_diffrn_reflns_point_group_measured_fraction_full 1.000
_diffrn_reflns_point_group_measured_fraction_max 1.000
_diffrn_reflns_theta_full 25.000
_diffrn_reflns_theta_max 25.354
_diffrn_reflns_theta_min 1.407
_diffrn_source 'microfocus sealed tube'
_exptl_absorpt_coefficient_mu 0.280
_exptl_absorpt_correction_T_max 0.7452
_exptl_absorpt_correction_T_min 0.6696
_exptl_absorpt_correction_type multi-scan
_exptl_absorpt_process_details SADABS
_exptl_crystal_colour orange
_exptl_crystal_density_diffrn 1.129
_exptl_crystal_description block
_exptl_crystal_F_000 1805
_exptl_crystal_size_max 0.100
_exptl_crystal_size_mid 0.100
_exptl_crystal_size_min 0.060
_refine_diff_density_max 0.429
_refine_diff_density_min -0.382
_refine_diff_density_rms 0.056
_refine_ls_extinction_method none
_refine_ls_goodness_of_fit_ref 1.094
_refine_ls_hydrogen_treatment constr
_refine_ls_matrix_type full
_refine_ls_number_parameters 544
_refine_ls_number_reflns 9031
_refine_ls_number_restraints 0
_refine_ls_restrained_S_all 1.094
_refine_ls_R_factor_all 0.0454
_refine_ls_R_factor_gt 0.0357
_refine_ls_shift/su_max 0.003
_refine_ls_shift/su_mean 0.000
_refine_ls_structure_factor_coef Fsqd
_refine_ls_weighting_details 'w=1/[\s^2^(Fo^2^)+(0.0166P)^2^+5.5156P] where P=(Fo^2^+2Fc^2^)/3'
_refine_ls_weighting_scheme calc
_refine_ls_wR_factor_gt 0.0730
_refine_ls_wR_factor_ref 0.0768
_reflns_Friedel_coverage 0.000
_reflns_number_gt 7738
_reflns_number_total 9031
_reflns_threshold_expression 'I > 2\s(I)'
_cod_data_source_file bmkxr19.cif
_cod_data_source_block shelx
_cod_depositor_comments 'Adding full bibliography for 4124762--4124769.cif.'
_cod_database_code 4124766
_shelx_space_group_comment
; 
The symmetry employed for this shelxl refinement is uniquely defined 
by the following loop, which should always be used as a source of 
symmetry information in preference to the above space-group names. 
They are only intended as comments. 
;
_shelx_estimated_absorpt_t_min 0.973
_shelx_estimated_absorpt_t_max 0.983
_shelxl_version_number 2014-3

loop_
_space_group_symop_operation_xyz
'x, y, z'
'-x+1/2, y+1/2, -z+1/2'
'-x, -y, -z'
'x-1/2, -y-1/2, z-1/2'

loop_
_atom_site_label
_atom_site_type_symbol
_atom_site_fract_x
_atom_site_fract_y
_atom_site_fract_z
_atom_site_U_iso_or_equiv
_atom_site_adp_type
_atom_site_occupancy
_atom_site_site_symmetry_order
_atom_site_calc_flag
_atom_site_refinement_flags_posn
_atom_site_refinement_flags_adp
_atom_site_refinement_flags_occupancy
C1 C 0.80498(18) 0.04643(12) 0.70472(9) 0.0167(5) Uani 1 1 d . . .
C2 C 0.75508(19) 0.02221(12) 0.75366(9) 0.0184(5) Uani 1 1 d . . .
H2 H 0.7863 -0.0232 0.7679 0.022 Uiso 1 1 calc R U .
C3 C 0.66570(19) 0.05591(12) 0.78429(9) 0.0175(5) Uani 1 1 d . . .
C4 C 0.92328(19) 0.01099(13) 0.68988(10) 0.0219(5) Uani 1 1 d . . .
H4A H 0.9108 -0.0251 0.6605 0.033 Uiso 1 1 calc R U .
H4B H 0.9568 -0.0147 0.7217 0.033 Uiso 1 1 calc R U .
H4C H 0.9789 0.0499 0.6779 0.033 Uiso 1 1 calc R U .
C5 C 0.6512(2) 0.02746(14) 0.84192(9) 0.0245(5) Uani 1 1 d . . .
H5A H 0.6708 0.0676 0.8676 0.037 Uiso 1 1 calc R U .
H5B H 0.7051 -0.0150 0.8480 0.037 Uiso 1 1 calc R U .
H5C H 0.5684 0.0114 0.8474 0.037 Uiso 1 1 calc R U .
C6 C 0.82211(18) 0.11946(12) 0.62469(9) 0.0156(5) Uani 1 1 d . . .
C7 C 0.81699(18) 0.07385(12) 0.57811(9) 0.0170(5) Uani 1 1 d . . .
C8 C 0.87942(19) 0.09725(13) 0.53233(9) 0.0195(5) Uani 1 1 d . . .
H8 H 0.8776 0.0672 0.5005 0.023 Uiso 1 1 calc R U .
C9 C 0.94380(19) 0.16309(13) 0.53230(10) 0.0224(5) Uani 1 1 d . . .
H9 H 0.9866 0.1776 0.5008 0.027 Uiso 1 1 calc R U .
C10 C 0.94612(19) 0.20812(13) 0.57807(9) 0.0205(5) Uani 1 1 d . . .
H10 H 0.9904 0.2535 0.5776 0.025 Uiso 1 1 calc R U .
C11 C 0.88460(18) 0.18791(12) 0.62463(9) 0.0169(5) Uani 1 1 d . . .
C12 C 0.74526(19) 0.00140(13) 0.57579(9) 0.0208(5) Uani 1 1 d . . .
H12 H 0.7180 -0.0107 0.6134 0.025 Uiso 1 1 calc R U .
C13 C 0.6341(2) 0.00983(14) 0.53925(10) 0.0265(6) Uani 1 1 d . . .
H13A H 0.5832 0.0499 0.5534 0.040 Uiso 1 1 calc R U .
H13B H 0.5893 -0.0373 0.5388 0.040 Uiso 1 1 calc R U .
H13C H 0.6588 0.0223 0.5023 0.040 Uiso 1 1 calc R U .
C14 C 0.8207(2) -0.06431(13) 0.55523(10) 0.0254(5) Uani 1 1 d . . .
H14A H 0.8418 -0.0558 0.5172 0.038 Uiso 1 1 calc R U .
H14B H 0.7747 -0.1108 0.5582 0.038 Uiso 1 1 calc R U .
H14C H 0.8938 -0.0683 0.5772 0.038 Uiso 1 1 calc R U .
C15 C 0.8851(2) 0.23816(13) 0.67458(9) 0.0208(5) Uani 1 1 d . . .
H15 H 0.8058 0.2322 0.6925 0.025 Uiso 1 1 calc R U .
C16 C 0.9801(2) 0.21388(15) 0.71560(11) 0.0323(6) Uani 1 1 d . . .
H16A H 0.9625 0.1631 0.7282 0.048 Uiso 1 1 calc R U .
H16B H 0.9801 0.2483 0.7466 0.048 Uiso 1 1 calc R U .
H16C H 1.0588 0.2146 0.6984 0.048 Uiso 1 1 calc R U .
C17 C 0.8999(3) 0.32114(14) 0.66123(11) 0.0358(7) Uani 1 1 d . . .
H17A H 0.9813 0.3303 0.6485 0.054 Uiso 1 1 calc R U .
H17B H 0.8850 0.3510 0.6938 0.054 Uiso 1 1 calc R U .
H17C H 0.8426 0.3353 0.6327 0.054 Uiso 1 1 calc R U .
C18 C 0.53340(19) 0.15351(12) 0.80731(8) 0.0158(5) Uani 1 1 d . . .
C19 C 0.59402(19) 0.21035(13) 0.83569(9) 0.0192(5) Uani 1 1 d . . .
C20 C 0.5330(2) 0.24943(13) 0.87575(9) 0.0218(5) Uani 1 1 d . . .
H20 H 0.5731 0.2876 0.8956 0.026 Uiso 1 1 calc R U .
C21 C 0.4148(2) 0.23347(14) 0.88716(9) 0.0240(5) Uani 1 1 d . . .
H21 H 0.3743 0.2607 0.9146 0.029 Uiso 1 1 calc R U .
C22 C 0.3561(2) 0.17820(13) 0.85875(9) 0.0221(5) Uani 1 1 d . . .
H22 H 0.2747 0.1681 0.8667 0.027 Uiso 1 1 calc R U .
C23 C 0.41312(18) 0.13664(12) 0.81862(9) 0.0171(5) Uani 1 1 d . . .
C24 C 0.7235(2) 0.23087(13) 0.82304(10) 0.0235(5) Uani 1 1 d . . .
H24 H 0.7514 0.1975 0.7931 0.028 Uiso 1 1 calc R U .
C25 C 0.7335(2) 0.31127(15) 0.80366(11) 0.0340(6) Uani 1 1 d . . .
H25A H 0.6835 0.3182 0.7713 0.051 Uiso 1 1 calc R U .
H25B H 0.8169 0.3223 0.7948 0.051 Uiso 1 1 calc R U .
H25C H 0.7066 0.3451 0.8324 0.051 Uiso 1 1 calc R U .
C26 C 0.8066(2) 0.21914(18) 0.87187(13) 0.0456(8) Uani 1 1 d . . .
H26A H 0.8886 0.2322 0.8618 0.068 Uiso 1 1 calc R U .
H26B H 0.8036 0.1666 0.8832 0.068 Uiso 1 1 calc R U .
H26C H 0.7808 0.2511 0.9019 0.068 Uiso 1 1 calc R U .
C27 C 0.3446(2) 0.07609(14) 0.78815(10) 0.0235(5) Uani 1 1 d . . .
H27 H 0.4006 0.0526 0.7617 0.028 Uiso 1 1 calc R U .
C28 C 0.2401(2) 0.10964(16) 0.75590(11) 0.0331(6) Uani 1 1 d . . .
H28A H 0.1826 0.1319 0.7810 0.050 Uiso 1 1 calc R U .
H28B H 0.2007 0.0702 0.7347 0.050 Uiso 1 1 calc R U .
H28C H 0.2701 0.1483 0.7313 0.050 Uiso 1 1 calc R U .
C29 C 0.3001(3) 0.01454(16) 0.82613(12) 0.0421(7) Uani 1 1 d . . .
H29A H 0.3682 -0.0079 0.8453 0.063 Uiso 1 1 calc R U .
H29B H 0.2586 -0.0240 0.8049 0.063 Uiso 1 1 calc R U .
H29C H 0.2448 0.0361 0.8526 0.063 Uiso 1 1 calc R U .
C30 C 0.4428(2) 0.30655(13) 0.69000(9) 0.0220(5) Uani 1 1 d . . .
C31 C 0.4035(2) 0.32712(15) 0.74730(10) 0.0321(6) Uani 1 1 d . . .
H31A H 0.3446 0.2906 0.7600 0.048 Uiso 1 1 calc R U .
H31B H 0.3675 0.3771 0.7470 0.048 Uiso 1 1 calc R U .
H31C H 0.4730 0.3269 0.7717 0.048 Uiso 1 1 calc R U .
C32 C 0.3355(2) 0.30764(15) 0.65176(11) 0.0339(6) Uani 1 1 d . . .
H32A H 0.3605 0.2922 0.6154 0.051 Uiso 1 1 calc R U .
H32B H 0.3025 0.3584 0.6501 0.051 Uiso 1 1 calc R U .
H32C H 0.2744 0.2731 0.6651 0.051 Uiso 1 1 calc R U .
C33 C 0.5345(2) 0.36453(15) 0.66965(11) 0.0346(6) Uani 1 1 d . . .
H33A H 0.6057 0.3632 0.6930 0.052 Uiso 1 1 calc R U .
H33B H 0.4990 0.4146 0.6708 0.052 Uiso 1 1 calc R U .
H33C H 0.5570 0.3525 0.6323 0.052 Uiso 1 1 calc R U .
C34 C 0.36841(18) 0.02562(12) 0.64291(8) 0.0156(5) Uani 1 1 d . . .
C35 C 0.36618(19) -0.04985(13) 0.66043(9) 0.0180(5) Uani 1 1 d . . .
C36 C 0.2673(2) -0.09354(13) 0.64863(9) 0.0213(5) Uani 1 1 d . . .
H36 H 0.2654 -0.1441 0.6606 0.026 Uiso 1 1 calc R U .
C37 C 0.17069(19) -0.06506(13) 0.61969(9) 0.0212(5) Uani 1 1 d . . .
H37 H 0.1027 -0.0955 0.6126 0.025 Uiso 1 1 calc R U .
C38 C 0.17411(19) 0.00794(13) 0.60122(9) 0.0199(5) Uani 1 1 d . . .
H38 H 0.1081 0.0272 0.5812 0.024 Uiso 1 1 calc R U .
C39 C 0.27191(19) 0.05364(12) 0.61136(9) 0.0173(5) Uani 1 1 d . . .
C40 C 0.4705(2) -0.08180(14) 0.69154(11) 0.0297(6) Uani 1 1 d . . .
H40A H 0.4597 -0.1359 0.6958 0.045 Uiso 1 1 calc R U .
H40B H 0.4753 -0.0582 0.7274 0.045 Uiso 1 1 calc R U .
H40C H 0.5444 -0.0721 0.6717 0.045 Uiso 1 1 calc R U .
C41 C 0.2766(2) 0.13209(13) 0.58999(10) 0.0276(6) Uani 1 1 d . . .
H41A H 0.3394 0.1359 0.5626 0.041 Uiso 1 1 calc R U .
H41B H 0.2941 0.1667 0.6199 0.041 Uiso 1 1 calc R U .
H41C H 0.1993 0.1450 0.5735 0.041 Uiso 1 1 calc R U .
C42 C 0.59912(19) 0.19080(13) 0.59676(9) 0.0195(5) Uani 1 1 d . . .
C43 C 0.5984(2) 0.26036(15) 0.50354(10) 0.0270(6) Uani 1 1 d . . .
C44 C 0.6126(3) 0.20176(16) 0.45892(10) 0.0371(7) Uani 1 1 d . . .
H44A H 0.6876 0.1744 0.4646 0.056 Uiso 1 1 calc R U .
H44B H 0.6140 0.2266 0.4235 0.056 Uiso 1 1 calc R U .
H44C H 0.5454 0.1667 0.4601 0.056 Uiso 1 1 calc R U .
C45 C 0.4776(2) 0.29974(18) 0.49899(11) 0.0387(7) Uani 1 1 d . . .
H45A H 0.4134 0.2626 0.5008 0.058 Uiso 1 1 calc R U .
H45B H 0.4726 0.3265 0.4643 0.058 Uiso 1 1 calc R U .
H45C H 0.4693 0.3354 0.5289 0.058 Uiso 1 1 calc R U .
C46 C 0.7010(2) 0.31592(16) 0.50426(11) 0.0356(7) Uani 1 1 d . . .
H46A H 0.6886 0.3524 0.5334 0.053 Uiso 1 1 calc R U .
H46B H 0.7043 0.3420 0.4693 0.053 Uiso 1 1 calc R U .
H46C H 0.7763 0.2892 0.5106 0.053 Uiso 1 1 calc R U .
C47 C 0.9429(3) 0.52130(17) 0.49540(13) 0.0462(8) Uani 1 1 d . . .
H47A H 0.9115 0.5087 0.4589 0.055 Uiso 1 1 calc R U .
H47B H 0.8834 0.5043 0.5223 0.055 Uiso 1 1 calc R U .
C48 C 0.9544(3) 0.60437(18) 0.49955(16) 0.0587(9) Uani 1 1 d . . .
H48A H 1.0151 0.6214 0.4732 0.070 Uiso 1 1 calc R U .
H48B H 0.9841 0.6171 0.5364 0.070 Uiso 1 1 calc R U .
C49 C 0.8403(3) 0.6468(2) 0.48916(16) 0.0649(10) Uani 1 1 d . . .
H49A H 0.8147 0.6391 0.4514 0.097 Uiso 1 1 calc R U .
H49B H 0.8538 0.7002 0.4956 0.097 Uiso 1 1 calc R U .
H49C H 0.7781 0.6285 0.5136 0.097 Uiso 1 1 calc R U .
C50 C 1.0277(10) 0.0096(6) 0.9727(5) 0.040(3) Uani 0.245(4) 1 d . . P
H50A H 1.0797 0.0540 0.9771 0.049 Uiso 0.245(4) 1 calc R U P
H50B H 1.0785 -0.0326 0.9609 0.049 Uiso 0.245(4) 1 calc R U P
C51 C 0.9353(10) 0.0254(6) 0.9296(5) 0.040(3) Uani 0.245(4) 1 d . . P
H51A H 0.8772 0.0622 0.9438 0.048 Uiso 0.245(4) 1 calc R U P
H51B H 0.8913 -0.0213 0.9214 0.048 Uiso 0.245(4) 1 calc R U P
C52 C 0.9893(11) 0.0561(7) 0.8767(5) 0.047(4) Uani 0.245(4) 1 d . . P
H52A H 1.0313 0.1031 0.8843 0.071 Uiso 0.245(4) 1 calc R U P
H52B H 0.9252 0.0652 0.8502 0.071 Uiso 0.245(4) 1 calc R U P
H52C H 1.0456 0.0195 0.8620 0.071 Uiso 0.245(4) 1 calc R U P
N1 N 0.75648(15) 0.09864(10) 0.67271(7) 0.0150(4) Uani 1 1 d . . .
N2 N 0.59754(15) 0.11223(10) 0.76634(7) 0.0143(4) Uani 1 1 d . . .
N3 N 0.49853(16) 0.23302(11) 0.69147(7) 0.0191(4) Uani 1 1 d . . .
N5 N 0.60045(16) 0.22106(12) 0.55558(8) 0.0220(4) Uani 1 1 d . . .
N4 N 0.46526(15) 0.06987(10) 0.65706(7) 0.0175(4) Uani 1 1 d . . .
Nb Nb 0.56758(2) 0.14253(2) 0.68086(2) 0.01323(6) Uani 1 1 d . . .

loop_
_atom_site_aniso_label
_atom_site_aniso_U_11
_atom_site_aniso_U_22
_atom_site_aniso_U_33
_atom_site_aniso_U_23
_atom_site_aniso_U_13
_atom_site_aniso_U_12
C1 0.0153(10) 0.0156(11) 0.0190(12) -0.0054(10) -0.0041(9) 0.0008(9)
C2 0.0216(11) 0.0131(11) 0.0205(12) -0.0001(10) -0.0019(9) 0.0018(9)
C3 0.0208(11) 0.0160(11) 0.0155(11) -0.0012(9) -0.0030(9) -0.0032(9)
C4 0.0182(11) 0.0260(13) 0.0216(12) -0.0016(11) -0.0009(10) 0.0076(10)
C5 0.0321(13) 0.0236(13) 0.0177(12) 0.0022(10) -0.0009(10) 0.0047(11)
C6 0.0106(10) 0.0189(11) 0.0174(11) 0.0012(9) -0.0004(9) 0.0046(8)
C7 0.0132(10) 0.0197(12) 0.0180(12) -0.0009(10) -0.0020(9) 0.0043(9)
C8 0.0176(11) 0.0240(13) 0.0168(12) -0.0030(10) -0.0011(9) 0.0052(10)
C9 0.0171(11) 0.0295(13) 0.0207(12) 0.0054(11) 0.0029(9) 0.0052(10)
C10 0.0156(11) 0.0203(12) 0.0255(13) 0.0019(10) -0.0005(10) -0.0004(9)
C11 0.0125(10) 0.0182(12) 0.0200(12) 0.0003(10) -0.0010(9) 0.0034(9)
C12 0.0204(11) 0.0235(13) 0.0183(12) -0.0052(10) 0.0010(9) 0.0001(10)
C13 0.0210(12) 0.0299(14) 0.0287(14) -0.0108(12) -0.0035(10) 0.0005(10)
C14 0.0292(13) 0.0217(13) 0.0252(13) -0.0034(11) -0.0012(11) 0.0040(10)
C15 0.0186(11) 0.0200(12) 0.0238(13) -0.0033(10) 0.0003(10) -0.0014(9)
C16 0.0328(14) 0.0329(15) 0.0312(15) -0.0092(12) -0.0090(12) 0.0008(12)
C17 0.0480(17) 0.0247(14) 0.0349(16) -0.0052(12) 0.0015(13) -0.0025(12)
C18 0.0190(11) 0.0174(12) 0.0110(10) 0.0003(9) 0.0002(8) 0.0023(9)
C19 0.0202(11) 0.0219(12) 0.0156(12) -0.0005(10) -0.0010(9) -0.0005(10)
C20 0.0273(12) 0.0213(12) 0.0167(12) -0.0037(10) -0.0014(10) -0.0014(10)
C21 0.0276(13) 0.0261(13) 0.0184(12) -0.0024(11) 0.0055(10) 0.0048(11)
C22 0.0182(11) 0.0293(13) 0.0189(12) 0.0022(11) 0.0036(9) -0.0001(10)
C23 0.0189(11) 0.0181(11) 0.0144(11) 0.0027(10) -0.0010(9) -0.0015(9)
C24 0.0211(12) 0.0234(13) 0.0259(13) -0.0096(11) 0.0004(10) -0.0052(10)
C25 0.0264(13) 0.0372(16) 0.0384(16) 0.0063(13) 0.0009(12) -0.0071(12)
C26 0.0272(14) 0.0528(19) 0.057(2) 0.0173(16) -0.0119(14) -0.0070(14)
C27 0.0200(12) 0.0284(13) 0.0221(13) -0.0041(11) 0.0029(10) -0.0055(10)
C28 0.0180(12) 0.0508(17) 0.0306(15) -0.0102(13) -0.0014(11) -0.0020(12)
C29 0.0487(17) 0.0388(17) 0.0390(17) 0.0010(14) 0.0009(14) -0.0226(14)
C30 0.0288(13) 0.0190(12) 0.0183(12) -0.0016(10) -0.0019(10) 0.0065(10)
C31 0.0420(15) 0.0283(14) 0.0259(14) -0.0039(12) 0.0014(12) 0.0103(12)
C32 0.0393(15) 0.0252(14) 0.0371(16) -0.0061(12) -0.0092(13) 0.0115(12)
C33 0.0443(16) 0.0288(14) 0.0306(15) -0.0004(13) -0.0009(12) -0.0018(13)
C34 0.0134(10) 0.0213(12) 0.0120(11) -0.0046(9) 0.0022(8) 0.0002(9)
C35 0.0183(11) 0.0201(12) 0.0155(11) -0.0027(10) 0.0006(9) 0.0011(9)
C36 0.0232(12) 0.0199(12) 0.0210(12) -0.0012(10) 0.0061(10) -0.0009(10)
C37 0.0158(11) 0.0242(13) 0.0236(13) -0.0057(11) 0.0017(9) -0.0055(10)
C38 0.0146(11) 0.0270(13) 0.0182(12) -0.0047(10) -0.0017(9) 0.0021(9)
C39 0.0180(11) 0.0192(12) 0.0147(11) -0.0041(10) 0.0008(9) 0.0017(9)
C40 0.0274(13) 0.0228(13) 0.0389(16) 0.0036(12) -0.0089(11) 0.0025(11)
C41 0.0280(13) 0.0216(13) 0.0330(14) 0.0005(11) -0.0129(11) -0.0010(10)
C42 0.0132(11) 0.0260(13) 0.0192(13) -0.0052(11) 0.0002(9) 0.0036(9)
C43 0.0235(12) 0.0412(16) 0.0165(12) 0.0068(11) 0.0010(10) 0.0054(11)
C44 0.0414(16) 0.0497(18) 0.0203(14) 0.0023(13) 0.0025(12) 0.0032(14)
C45 0.0297(14) 0.060(2) 0.0269(15) 0.0082(14) -0.0019(12) 0.0111(14)
C46 0.0328(14) 0.0467(17) 0.0273(15) 0.0072(13) 0.0037(12) 0.0018(13)
C47 0.0477(18) 0.0492(19) 0.0417(18) 0.0008(16) 0.0018(15) -0.0055(15)
C48 0.051(2) 0.048(2) 0.078(3) 0.0059(19) 0.0048(18) 0.0000(16)
C49 0.052(2) 0.066(2) 0.076(3) 0.008(2) 0.0070(18) 0.0041(19)
C50 0.030(6) 0.027(6) 0.065(9) -0.005(6) -0.002(6) 0.006(5)
C51 0.035(6) 0.024(6) 0.061(9) -0.008(6) -0.001(6) -0.005(5)
C52 0.036(7) 0.044(8) 0.061(9) -0.007(7) -0.004(6) -0.002(6)
N1 0.0134(9) 0.0171(10) 0.0144(9) -0.0030(8) -0.0002(7) 0.0004(7)
N2 0.0147(9) 0.0138(9) 0.0144(9) -0.0022(8) -0.0004(7) -0.0007(7)
N3 0.0219(10) 0.0226(10) 0.0128(10) -0.0010(8) 0.0018(8) 0.0027(8)
N5 0.0152(9) 0.0334(12) 0.0175(11) 0.0019(9) 0.0005(8) 0.0039(8)
N4 0.0162(9) 0.0205(10) 0.0157(10) -0.0011(8) -0.0009(8) 0.0002(8)
Nb 0.01150(9) 0.01541(10) 0.01278(10) -0.00184(9) -0.00075(7) 0.00071(8)

loop_
_atom_type_symbol
_atom_type_description
_atom_type_scat_dispersion_real
_atom_type_scat_dispersion_imag
_atom_type_scat_source
C C 0.0033 0.0016 'International Tables Vol C Tables 4.2.6.8 and 6.1.1.4'
H H 0.0000 0.0000 'International Tables Vol C Tables 4.2.6.8 and 6.1.1.4'
N N 0.0061 0.0033 'International Tables Vol C Tables 4.2.6.8 and 6.1.1.4'
Nb Nb -2.0727 0.6215 'International Tables Vol C Tables 4.2.6.8 and 6.1.1.4'

loop_
_geom_angle_atom_site_label_1
_geom_angle_atom_site_label_2
_geom_angle_atom_site_label_3
_geom_angle
_geom_angle_site_symmetry_1
_geom_angle_site_symmetry_3
N1 C1 C2 124.2(2) . .
N1 C1 C4 120.2(2) . .
C2 C1 C4 115.7(2) . .
C3 C2 C1 128.6(2) . .
C3 C2 H2 115.7 . .
C1 C2 H2 115.7 . .
N2 C3 C2 123.8(2) . .
N2 C3 C5 119.8(2) . .
C2 C3 C5 116.3(2) . .
C1 C4 H4A 109.5 . .
C1 C4 H4B 109.5 . .
H4A C4 H4B 109.5 . .
C1 C4 H4C 109.5 . .
H4A C4 H4C 109.5 . .
H4B C4 H4C 109.5 . .
C3 C5 H5A 109.5 . .
C3 C5 H5B 109.5 . .
H5A C5 H5B 109.5 . .
C3 C5 H5C 109.5 . .
H5A C5 H5C 109.5 . .
H5B C5 H5C 109.5 . .
C7 C6 C11 121.3(2) . .
C7 C6 N1 119.99(19) . .
C11 C6 N1 118.64(19) . .
C8 C7 C6 117.9(2) . .
C8 C7 C12 119.4(2) . .
C6 C7 C12 122.7(2) . .
C9 C8 C7 121.4(2) . .
C9 C8 H8 119.3 . .
C7 C8 H8 119.3 . .
C8 C9 C10 120.1(2) . .
C8 C9 H9 119.9 . .
C10 C9 H9 119.9 . .
C9 C10 C11 120.9(2) . .
C9 C10 H10 119.5 . .
C11 C10 H10 119.5 . .
C10 C11 C6 118.4(2) . .
C10 C11 C15 120.9(2) . .
C6 C11 C15 120.67(19) . .
C7 C12 C14 111.82(18) . .
C7 C12 C13 111.24(19) . .
C14 C12 C13 109.06(19) . .
C7 C12 H12 108.2 . .
C14 C12 H12 108.2 . .
C13 C12 H12 108.2 . .
C12 C13 H13A 109.5 . .
C12 C13 H13B 109.5 . .
H13A C13 H13B 109.5 . .
C12 C13 H13C 109.5 . .
H13A C13 H13C 109.5 . .
H13B C13 H13C 109.5 . .
C12 C14 H14A 109.5 . .
C12 C14 H14B 109.5 . .
H14A C14 H14B 109.5 . .
C12 C14 H14C 109.5 . .
H14A C14 H14C 109.5 . .
H14B C14 H14C 109.5 . .
C11 C15 C16 111.49(19) . .
C11 C15 C17 113.5(2) . .
C16 C15 C17 110.1(2) . .
C11 C15 H15 107.2 . .
C16 C15 H15 107.2 . .
C17 C15 H15 107.2 . .
C15 C16 H16A 109.5 . .
C15 C16 H16B 109.5 . .
H16A C16 H16B 109.5 . .
C15 C16 H16C 109.5 . .
H16A C16 H16C 109.5 . .
H16B C16 H16C 109.5 . .
C15 C17 H17A 109.5 . .
C15 C17 H17B 109.5 . .
H17A C17 H17B 109.5 . .
C15 C17 H17C 109.5 . .
H17A C17 H17C 109.5 . .
H17B C17 H17C 109.5 . .
C19 C18 C23 120.97(19) . .
C19 C18 N2 118.45(18) . .
C23 C18 N2 120.58(19) . .
C20 C19 C18 118.6(2) . .
C20 C19 C24 119.6(2) . .
C18 C19 C24 121.8(2) . .
C21 C20 C19 121.0(2) . .
C21 C20 H20 119.5 . .
C19 C20 H20 119.5 . .
C22 C21 C20 119.9(2) . .
C22 C21 H21 120.0 . .
C20 C21 H21 120.0 . .
C21 C22 C23 121.6(2) . .
C21 C22 H22 119.2 . .
C23 C22 H22 119.2 . .
C22 C23 C18 118.0(2) . .
C22 C23 C27 119.80(19) . .
C18 C23 C27 122.23(19) . .
C25 C24 C19 111.3(2) . .
C25 C24 C26 109.3(2) . .
C19 C24 C26 112.2(2) . .
C25 C24 H24 107.9 . .
C19 C24 H24 107.9 . .
C26 C24 H24 107.9 . .
C24 C25 H25A 109.5 . .
C24 C25 H25B 109.5 . .
H25A C25 H25B 109.5 . .
C24 C25 H25C 109.5 . .
H25A C25 H25C 109.5 . .
H25B C25 H25C 109.5 . .
C24 C26 H26A 109.5 . .
C24 C26 H26B 109.5 . .
H26A C26 H26B 109.5 . .
C24 C26 H26C 109.5 . .
H26A C26 H26C 109.5 . .
H26B C26 H26C 109.5 . .
C23 C27 C29 112.0(2) . .
C23 C27 C28 111.0(2) . .
C29 C27 C28 110.4(2) . .
C23 C27 H27 107.8 . .
C29 C27 H27 107.8 . .
C28 C27 H27 107.8 . .
C27 C28 H28A 109.5 . .
C27 C28 H28B 109.5 . .
H28A C28 H28B 109.5 . .
C27 C28 H28C 109.5 . .
H28A C28 H28C 109.5 . .
H28B C28 H28C 109.5 . .
C27 C29 H29A 109.5 . .
C27 C29 H29B 109.5 . .
H29A C29 H29B 109.5 . .
C27 C29 H29C 109.5 . .
H29A C29 H29C 109.5 . .
H29B C29 H29C 109.5 . .
N3 C30 C32 111.31(19) . .
N3 C30 C31 108.70(19) . .
C32 C30 C31 109.8(2) . .
N3 C30 C33 109.16(19) . .
C32 C30 C33 108.3(2) . .
C31 C30 C33 109.6(2) . .
C30 C31 H31A 109.5 . .
C30 C31 H31B 109.5 . .
H31A C31 H31B 109.5 . .
C30 C31 H31C 109.5 . .
H31A C31 H31C 109.5 . .
H31B C31 H31C 109.5 . .
C30 C32 H32A 109.5 . .
C30 C32 H32B 109.5 . .
H32A C32 H32B 109.5 . .
C30 C32 H32C 109.5 . .
H32A C32 H32C 109.5 . .
H32B C32 H32C 109.5 . .
C30 C33 H33A 109.5 . .
C30 C33 H33B 109.5 . .
H33A C33 H33B 109.5 . .
C30 C33 H33C 109.5 . .
H33A C33 H33C 109.5 . .
H33B C33 H33C 109.5 . .
N4 C34 C35 118.87(19) . .
N4 C34 C39 121.9(2) . .
C35 C34 C39 119.2(2) . .
C36 C35 C34 119.3(2) . .
C36 C35 C40 120.6(2) . .
C34 C35 C40 120.1(2) . .
C35 C36 C37 121.3(2) . .
C35 C36 H36 119.3 . .
C37 C36 H36 119.3 . .
C38 C37 C36 119.5(2) . .
C38 C37 H37 120.3 . .
C36 C37 H37 120.3 . .
C37 C38 C39 121.4(2) . .
C37 C38 H38 119.3 . .
C39 C38 H38 119.3 . .
C38 C39 C34 119.2(2) . .
C38 C39 C41 121.1(2) . .
C34 C39 C41 119.7(2) . .
C35 C40 H40A 109.5 . .
C35 C40 H40B 109.5 . .
H40A C40 H40B 109.5 . .
C35 C40 H40C 109.5 . .
H40A C40 H40C 109.5 . .
H40B C40 H40C 109.5 . .
C39 C41 H41A 109.5 . .
C39 C41 H41B 109.5 . .
H41A C41 H41B 109.5 . .
C39 C41 H41C 109.5 . .
H41A C41 H41C 109.5 . .
H41B C41 H41C 109.5 . .
N5 C42 Nb 170.17(19) . .
N5 C43 C46 107.3(2) . .
N5 C43 C45 107.11(19) . .
C46 C43 C45 111.6(2) . .
N5 C43 C44 107.5(2) . .
C46 C43 C44 112.0(2) . .
C45 C43 C44 111.1(2) . .
C43 C44 H44A 109.5 . .
C43 C44 H44B 109.5 . .
H44A C44 H44B 109.5 . .
C43 C44 H44C 109.5 . .
H44A C44 H44C 109.5 . .
H44B C44 H44C 109.5 . .
C43 C45 H45A 109.5 . .
C43 C45 H45B 109.5 . .
H45A C45 H45B 109.5 . .
C43 C45 H45C 109.5 . .
H45A C45 H45C 109.5 . .
H45B C45 H45C 109.5 . .
C43 C46 H46A 109.5 . .
C43 C46 H46B 109.5 . .
H46A C46 H46B 109.5 . .
C43 C46 H46C 109.5 . .
H46A C46 H46C 109.5 . .
H46B C46 H46C 109.5 . .
C48 C47 C47 114.9(3) . 3_766
C48 C47 H47A 108.5 . .
C47 C47 H47A 108.5 3_766 .
C48 C47 H47B 108.5 . .
C47 C47 H47B 108.5 3_766 .
H47A C47 H47B 107.5 . .
C47 C48 C49 114.6(3) . .
C47 C48 H48A 108.6 . .
C49 C48 H48A 108.6 . .
C47 C48 H48B 108.6 . .
C49 C48 H48B 108.6 . .
H48A C48 H48B 107.6 . .
C48 C49 H49A 109.5 . .
C48 C49 H49B 109.5 . .
H49A C49 H49B 109.5 . .
C48 C49 H49C 109.5 . .
H49A C49 H49C 109.5 . .
H49B C49 H49C 109.5 . .
C51 C50 C50 112.5(11) . 3_757
C51 C50 H50A 109.1 . .
C50 C50 H50A 109.1 3_757 .
C51 C50 H50B 109.1 . .
C50 C50 H50B 109.1 3_757 .
H50A C50 H50B 107.8 . .
C50 C51 C52 113.1(9) . .
C50 C51 H51A 109.0 . .
C52 C51 H51A 109.0 . .
C50 C51 H51B 109.0 . .
C52 C51 H51B 109.0 . .
H51A C51 H51B 107.8 . .
C51 C52 H52A 109.5 . .
C51 C52 H52B 109.5 . .
H52A C52 H52B 109.5 . .
C51 C52 H52C 109.5 . .
H52A C52 H52C 109.5 . .
H52B C52 H52C 109.5 . .
C1 N1 C6 117.17(17) . .
C1 N1 Nb 124.45(14) . .
C6 N1 Nb 117.60(13) . .
C3 N2 C18 116.02(18) . .
C3 N2 Nb 125.84(14) . .
C18 N2 Nb 118.05(13) . .
C30 N3 Nb 170.27(16) . .
C42 N5 C43 178.2(2) . .
C34 N4 Nb 167.31(16) . .
N3 Nb N4 114.47(8) . .
N3 Nb N2 98.28(7) . .
N4 Nb N2 102.92(7) . .
N3 Nb N1 136.14(7) . .
N4 Nb N1 107.98(7) . .
N2 Nb N1 82.15(6) . .
N3 Nb C42 82.06(8) . .
N4 Nb C42 94.49(8) . .
N2 Nb C42 160.53(7) . .
N1 Nb C42 84.24(7) . .

loop_
_geom_bond_atom_site_label_1
_geom_bond_atom_site_label_2
_geom_bond_distance
_geom_bond_site_symmetry_2
C1 N1 1.335(3) .
C1 C2 1.401(3) .
C1 C4 1.515(3) .
C2 C3 1.394(3) .
C2 H2 0.9500 .
C3 N2 1.336(3) .
C3 C5 1.518(3) .
C4 H4A 0.9800 .
C4 H4B 0.9800 .
C4 H4C 0.9800 .
C5 H5A 0.9800 .
C5 H5B 0.9800 .
C5 H5C 0.9800 .
C6 C7 1.409(3) .
C6 C11 1.409(3) .
C6 N1 1.446(3) .
C7 C8 1.395(3) .
C7 C12 1.525(3) .
C8 C9 1.380(3) .
C8 H8 0.9500 .
C9 C10 1.385(3) .
C9 H9 0.9500 .
C10 C11 1.390(3) .
C10 H10 0.9500 .
C11 C15 1.524(3) .
C12 C14 1.535(3) .
C12 C13 1.538(3) .
C12 H12 1.0000 .
C13 H13A 0.9800 .
C13 H13B 0.9800 .
C13 H13C 0.9800 .
C14 H14A 0.9800 .
C14 H14B 0.9800 .
C14 H14C 0.9800 .
C15 C16 1.525(3) .
C15 C17 1.529(3) .
C15 H15 1.0000 .
C16 H16A 0.9800 .
C16 H16B 0.9800 .
C16 H16C 0.9800 .
C17 H17A 0.9800 .
C17 H17B 0.9800 .
C17 H17C 0.9800 .
C18 C19 1.405(3) .
C18 C23 1.409(3) .
C18 N2 1.445(3) .
C19 C20 1.392(3) .
C19 C24 1.529(3) .
C20 C21 1.384(3) .
C20 H20 0.9500 .
C21 C22 1.375(3) .
C21 H21 0.9500 .
C22 C23 1.395(3) .
C22 H22 0.9500 .
C23 C27 1.521(3) .
C24 C25 1.519(3) .
C24 C26 1.530(4) .
C24 H24 1.0000 .
C25 H25A 0.9800 .
C25 H25B 0.9800 .
C25 H25C 0.9800 .
C26 H26A 0.9800 .
C26 H26B 0.9800 .
C26 H26C 0.9800 .
C27 C29 1.530(3) .
C27 C28 1.531(3) .
C27 H27 1.0000 .
C28 H28A 0.9800 .
C28 H28B 0.9800 .
C28 H28C 0.9800 .
C29 H29A 0.9800 .
C29 H29B 0.9800 .
C29 H29C 0.9800 .
C30 N3 1.455(3) .
C30 C32 1.521(3) .
C30 C31 1.527(3) .
C30 C33 1.545(3) .
C31 H31A 0.9800 .
C31 H31B 0.9800 .
C31 H31C 0.9800 .
C32 H32A 0.9800 .
C32 H32B 0.9800 .
C32 H32C 0.9800 .
C33 H33A 0.9800 .
C33 H33B 0.9800 .
C33 H33C 0.9800 .
C34 N4 1.384(3) .
C34 C35 1.417(3) .
C34 C39 1.418(3) .
C35 C36 1.384(3) .
C35 C40 1.504(3) .
C36 C37 1.387(3) .
C36 H36 0.9500 .
C37 C38 1.383(3) .
C37 H37 0.9500 .
C38 C39 1.387(3) .
C38 H38 0.9500 .
C39 C41 1.499(3) .
C40 H40A 0.9800 .
C40 H40B 0.9800 .
C40 H40C 0.9800 .
C41 H41A 0.9800 .
C41 H41B 0.9800 .
C41 H41C 0.9800 .
C42 N5 1.150(3) .
C42 Nb 2.274(2) .
C43 N5 1.462(3) .
C43 C46 1.518(4) .
C43 C45 1.527(3) .
C43 C44 1.528(4) .
C44 H44A 0.9800 .
C44 H44B 0.9800 .
C44 H44C 0.9800 .
C45 H45A 0.9800 .
C45 H45B 0.9800 .
C45 H45C 0.9800 .
C46 H46A 0.9800 .
C46 H46B 0.9800 .
C46 H46C 0.9800 .
C47 C48 1.494(4) .
C47 C47 1.503(6) 3_766
C47 H47A 0.9900 .
C47 H47B 0.9900 .
C48 C49 1.505(4) .
C48 H48A 0.9900 .
C48 H48B 0.9900 .
C49 H49A 0.9800 .
C49 H49B 0.9800 .
C49 H49C 0.9800 .
C50 C51 1.504(16) .
C50 C50 1.52(2) 3_757
C50 H50A 0.9900 .
C50 H50B 0.9900 .
C51 C52 1.541(17) .
C51 H51A 0.9900 .
C51 H51B 0.9900 .
C52 H52A 0.9800 .
C52 H52B 0.9800 .
C52 H52C 0.9800 .
N1 Nb 2.2650(17) .
N2 Nb 2.1979(18) .
N3 Nb 1.8124(19) .
N4 Nb 1.8255(18) .
